data_2226185
loop_
_publ_author_name
'Al-Dajani, Mohammad T. M.'
'Abdallah, Hassan H.'
'Mohamed, Nornisah'
'Yeap, Chin Sing'
'Fun, Hoong-Kun'

_publ_section_title
;
 Poly[\m~2~-aqua-(\m~3~-2,5-dichlorobenzenesulfonato)sodium]
;
_journal_coeditor_code IS2546
_journal_issue 6
_journal_name_full 'Acta Crystallographica Section E'
_journal_page_first m699
_journal_paper_doi 10.1107/S1600536810018118
_journal_volume 66
_journal_year 2010
_chemical_formula_iupac '[Na (C6 H3 Cl2 O3 S) (H2 O)]'
_chemical_formula_moiety 'C6 H5 Cl2 Na O4 S'
_chemical_formula_sum 'C6 H5 Cl2 Na O4 S'
_chemical_formula_weight 267.05
_chemical_name_systematic
;
Poly[\m~2~-aqua-(\m~3~-2,5-dichlorobenzenesulfonato)sodium]
;
_space_group_IT_number 14
_symmetry_cell_setting monoclinic
_symmetry_space_group_name_Hall '-P 2ybc'
_symmetry_space_group_name_H-M 'P 1 21/c 1'
_atom_sites_solution_hydrogens geom
_atom_sites_solution_primary direct
_atom_sites_solution_secondary difmap
_audit_creation_method SHELXL-97
_cell_angle_alpha 90.00
_cell_angle_beta 106.190(2)
_cell_angle_gamma 90.00
_cell_formula_units_Z 4
_cell_length_a 17.2461(10)
_cell_length_b 5.4568(3)
_cell_length_c 10.7178(6)
_cell_measurement_reflns_used 5321
_cell_measurement_temperature 100.00(10)
_cell_measurement_theta_max 34.90
_cell_measurement_theta_min 3.69
_cell_volume 968.64(10)
_computing_cell_refinement '<i>SAINT</i> (Bruker, 2009)'
_computing_data_collection '<i>APEX2</i> (Bruker, 2009)'
_computing_data_reduction '<i>SAINT</i> (Bruker, 2009)'
_computing_molecular_graphics '<i>SHELXTL</i> (Sheldrick, 2008)'
_computing_publication_material
;
<i>SHELXTL</i> (Sheldrick, 2008) and <i>PLATON</i> (Spek, 2009)
;
_computing_structure_refinement '<i>SHELXTL</i> (Sheldrick, 2008)'
_computing_structure_solution '<i>SHELXTL</i> (Sheldrick, 2008)'
_diffrn_ambient_temperature 100
_diffrn_measured_fraction_theta_full 0.991
_diffrn_measured_fraction_theta_max 0.991
_diffrn_measurement_device_type 'Bruker APEXII DUO CCD area-detector'
_diffrn_measurement_method '\f and \w scans'
_diffrn_radiation_monochromator graphite
_diffrn_radiation_source 'fine-focus sealed tube'
_diffrn_radiation_type MoK\a
_diffrn_radiation_wavelength 0.71073
_diffrn_reflns_av_R_equivalents 0.0335
_diffrn_reflns_av_sigmaI/netI 0.0344
_diffrn_reflns_limit_h_max 26
_diffrn_reflns_limit_h_min -27
_diffrn_reflns_limit_k_max 7
_diffrn_reflns_limit_k_min -8
_diffrn_reflns_limit_l_max 17
_diffrn_reflns_limit_l_min -17
_diffrn_reflns_number 15240
_diffrn_reflns_theta_full 35.11
_diffrn_reflns_theta_max 35.11
_diffrn_reflns_theta_min 2.46
_diffrn_standards_number 0
_exptl_absorpt_coefficient_mu 0.911
_exptl_absorpt_correction_T_max 0.9550
_exptl_absorpt_correction_T_min 0.7488
_exptl_absorpt_correction_type multi-scan
_exptl_absorpt_process_details '(<i>SADABS</i>; Bruker, 2009)'
_exptl_crystal_colour colourless
_exptl_crystal_density_diffrn 1.831
_exptl_crystal_density_method 'not measured'
_exptl_crystal_description plate
_exptl_crystal_F_000 536
_exptl_crystal_size_max 0.34
_exptl_crystal_size_mid 0.34
_exptl_crystal_size_min 0.05
_refine_diff_density_max 0.772
_refine_diff_density_min -0.680
_refine_ls_extinction_method none
_refine_ls_goodness_of_fit_ref 1.124
_refine_ls_hydrogen_treatment constr
_refine_ls_matrix_type full
_refine_ls_number_parameters 127
_refine_ls_number_reflns 4266
_refine_ls_number_restraints 0
_refine_ls_restrained_S_all 1.124
_refine_ls_R_factor_all 0.0406
_refine_ls_R_factor_gt 0.0310
_refine_ls_shift/su_max 0.001
_refine_ls_shift/su_mean 0.000
_refine_ls_structure_factor_coef Fsqd
_refine_ls_weighting_details 'calc w=1/[\s^2^(Fo^2^)+(0.0518P)^2^+0.1259P] where P=(Fo^2^+2Fc^2^)/3'
_refine_ls_weighting_scheme calc
_refine_ls_wR_factor_gt 0.0861
_refine_ls_wR_factor_ref 0.0996
_reflns_number_gt 3594
_reflns_number_total 4266
_reflns_threshold_expression I>2\s(I)
_cod_data_source_file is2546.cif
_cod_data_source_block I
_cod_depositor_comments
;
The following automatic conversions were performed:
'_symmetry_cell_setting' value 'Monoclinic' changed to 'monoclinic'
according to '/home/saulius/struct/CIF-dictionaries/cif_core.dic'
dictionary named 'cif_core.dic' version 2.4.1 from 2010-06-29.

Automatic conversion script
Id: cif_fix_enum 1527 2010-12-29 10:47:43Z saulius 
;
_cod_original_cell_volume 968.64(9)
_cod_original_sg_symbol_H-M 'P 21/c'
_cod_database_code 2226185
_cod_database_fobs_code 2226185

loop_
_symmetry_equiv_pos_as_xyz
'x, y, z'
'-x, y+1/2, -z+1/2'
'-x, -y, -z'
'x, -y-1/2, z-1/2'

loop_
_atom_site_type_symbol
_atom_site_label
_atom_site_fract_x
_atom_site_fract_y
_atom_site_fract_z
_atom_site_U_iso_or_equiv
_atom_site_adp_type
_atom_site_calc_flag
_atom_site_refinement_flags
_atom_site_occupancy
_atom_site_disorder_assembly
_atom_site_disorder_group
Na Na1 0.08149(3) 0.90539(10) 0.72118(5) 0.01189(11) Uani d . 1 . .
S S1 0.148184(17) 0.41852(5) 0.54858(3) 0.00956(7) Uani d . 1 . .
Cl Cl1 0.42170(2) 0.19246(8) 0.92304(3) 0.02371(9) Uani d . 1 . .
Cl Cl2 0.25118(2) 0.84404(7) 0.45028(3) 0.02048(8) Uani d . 1 . .
O O1 0.12791(6) 0.21059(18) 0.61606(9) 0.01572(18) Uani d . 1 . .
O O2 0.13814(6) 0.37277(18) 0.41079(8) 0.01294(16) Uani d . 1 . .
O O3 0.10928(6) 0.64583(17) 0.57044(8) 0.01330(17) Uani d . 1 . .
C C1 0.29337(8) 0.3214(2) 0.72508(11) 0.0135(2) Uani d . 1 . .
H H1A 0.2667 0.1916 0.7514 0.016 Uiso calc R 1 . .
C C2 0.37368(8) 0.3708(3) 0.78932(12) 0.0157(2) Uani d . 1 . .
C C3 0.41525(8) 0.5610(3) 0.75190(13) 0.0191(3) Uani d . 1 . .
H H3A 0.4688 0.5921 0.7967 0.023 Uiso calc R 1 . .
C C4 0.37588(8) 0.7047(3) 0.64672(14) 0.0191(2) Uani d . 1 . .
H H4A 0.4032 0.8323 0.6199 0.023 Uiso calc R 1 . .
C C5 0.29559(8) 0.6583(2) 0.58129(12) 0.0139(2) Uani d . 1 . .
C C6 0.25339(7) 0.4687(2) 0.62083(11) 0.01083(19) Uani d . 1 . .
O O1W 0.04880(6) 0.57236(17) 0.84097(9) 0.01383(17) Uani d . 1 . .
H H1W1 0.0610 0.6420 0.9041 0.021 Uiso d R 1 . .
H H2W1 0.0771 0.4600 0.8467 0.021 Uiso d R 1 . .

loop_
_atom_site_aniso_label
_atom_site_aniso_U_11
_atom_site_aniso_U_22
_atom_site_aniso_U_33
_atom_site_aniso_U_12
_atom_site_aniso_U_13
_atom_site_aniso_U_23
Na1 0.0144(2) 0.0106(2) 0.0110(2) -0.00028(18) 0.00418(17) -0.00018(16)
S1 0.01175(13) 0.00815(12) 0.00837(11) -0.00060(9) 0.00211(9) 0.00033(8)
Cl1 0.01946(16) 0.02930(19) 0.01790(14) 0.00684(13) -0.00218(11) 0.00674(12)
Cl2 0.01613(15) 0.02089(16) 0.02309(15) -0.00208(11) 0.00327(11) 0.01191(12)
O1 0.0187(4) 0.0124(4) 0.0152(4) -0.0036(3) 0.0034(3) 0.0044(3)
O2 0.0173(4) 0.0120(4) 0.0083(3) 0.0001(3) 0.0017(3) -0.0012(3)
O3 0.0148(4) 0.0117(4) 0.0137(4) 0.0018(3) 0.0045(3) -0.0010(3)
C1 0.0146(5) 0.0136(5) 0.0118(4) 0.0021(4) 0.0025(4) 0.0005(4)
C2 0.0143(5) 0.0184(6) 0.0127(5) 0.0052(4) 0.0009(4) 0.0007(4)
C3 0.0112(5) 0.0232(7) 0.0209(6) 0.0010(5) 0.0010(4) -0.0002(5)
C4 0.0128(5) 0.0203(6) 0.0233(6) -0.0025(5) 0.0038(5) 0.0029(5)
C5 0.0131(5) 0.0136(5) 0.0148(5) 0.0000(4) 0.0037(4) 0.0025(4)
C6 0.0113(5) 0.0104(5) 0.0105(4) 0.0004(4) 0.0027(4) -0.0003(3)
O1W 0.0159(4) 0.0109(4) 0.0133(4) 0.0000(3) 0.0019(3) -0.0002(3)

loop_
_atom_type_symbol
_atom_type_description
_atom_type_scat_dispersion_real
_atom_type_scat_dispersion_imag
_atom_type_scat_source
C C 0.0033 0.0016 'International Tables Vol C Tables 4.2.6.8 and 6.1.1.4'
H H 0.0000 0.0000 'International Tables Vol C Tables 4.2.6.8 and 6.1.1.4'
O O 0.0106 0.0060 'International Tables Vol C Tables 4.2.6.8 and 6.1.1.4'
S S 0.1246 0.1234 'International Tables Vol C Tables 4.2.6.8 and 6.1.1.4'
Cl Cl 0.1484 0.1585 'International Tables Vol C Tables 4.2.6.8 and 6.1.1.4'
Na Na 0.0362 0.0249 'International Tables Vol C Tables 4.2.6.8 and 6.1.1.4'

loop_
_geom_angle_atom_site_label_1
_geom_angle_atom_site_label_2
_geom_angle_atom_site_label_3
_geom_angle_site_symmetry_1
_geom_angle_site_symmetry_3
_geom_angle
_geom_angle_publ_flag
O1 Na1 O3 1_565 . 86.09(4) ?
O1 Na1 O2 1_565 4_576 86.09(4) ?
O3 Na1 O2 . 4_576 144.45(4) ?
O1 Na1 O1W 1_565 2_556 90.95(4) ?
O3 Na1 O1W . 2_556 114.30(4) ?
O2 Na1 O1W 4_576 2_556 100.45(4) ?
O1 Na1 O1W 1_565 . 173.38(4) ?
O3 Na1 O1W . . 92.05(4) ?
O2 Na1 O1W 4_576 . 91.77(4) ?
O1W Na1 O1W 2_556 . 95.60(3) ?
O1 Na1 H1W1 1_565 . 160.3 ?
O3 Na1 H1W1 . . 107.2 ?
O2 Na1 H1W1 4_576 . 74.6 ?
O1W Na1 H1W1 2_556 . 96.4 ?
O1W Na1 H1W1 . . 17.3 ?
O1 S1 O2 . . 113.36(6) ?
O1 S1 O3 . . 113.71(6) ?
O2 S1 O3 . . 112.18(5) ?
O1 S1 C6 . . 105.24(6) ?
O2 S1 C6 . . 106.54(5) ?
O3 S1 C6 . . 104.91(6) ?
S1 O1 Na1 . 1_545 173.06(7) ?
S1 O2 Na1 . 4_575 134.05(6) ?
S1 O3 Na1 . . 146.31(6) ?
C2 C1 C6 . . 119.15(12) ?
C2 C1 H1A . . 120.4 ?
C6 C1 H1A . . 120.4 ?
C3 C2 C1 . . 121.83(12) ?
C3 C2 Cl1 . . 119.52(10) ?
C1 C2 Cl1 . . 118.63(11) ?
C2 C3 C4 . . 118.99(12) ?
C2 C3 H3A . . 120.5 ?
C4 C3 H3A . . 120.5 ?
C3 C4 C5 . . 120.04(13) ?
C3 C4 H4A . . 120.0 ?
C5 C4 H4A . . 120.0 ?
C4 C5 C6 . . 120.79(12) ?
C4 C5 Cl2 . . 117.17(10) ?
C6 C5 Cl2 . . 122.04(10) ?
C1 C6 C5 . . 119.18(11) ?
C1 C6 S1 . . 118.40(9) ?
C5 C6 S1 . . 122.32(9) ?
Na1 O1W Na1 2_546 . 119.73(4) ?
Na1 O1W H1W1 2_546 . 117.2 ?
Na1 O1W H1W1 . . 92.9 ?
Na1 O1W H2W1 2_546 . 104.3 ?
Na1 O1W H2W1 . . 114.1 ?
H1W1 O1W H2W1 . . 108.4 ?

loop_
_geom_bond_atom_site_label_1
_geom_bond_atom_site_label_2
_geom_bond_site_symmetry_2
_geom_bond_distance
_geom_bond_publ_flag
Na1 O1 1_565 2.2775(10) ?
Na1 O3 . 2.2974(10) ?
Na1 O2 4_576 2.3329(10) ?
Na1 O1W 2_556 2.3427(11) ?
Na1 O1W . 2.3816(11) ?
S1 O1 . 1.4400(10) ?
S1 O2 . 1.4597(9) ?
S1 O3 . 1.4599(10) ?
S1 C6 . 1.7841(12) ?
Cl1 C2 . 1.7393(13) ?
Cl2 C5 . 1.7279(13) ?
C1 C2 . 1.3905(18) ?
C1 C6 . 1.3930(17) ?
C1 H1A . 0.9300 ?
C2 C3 . 1.383(2) ?
C3 C4 . 1.386(2) ?
C3 H3A . 0.9300 ?
C4 C5 . 1.3900(19) ?
C4 H4A . 0.9300 ?
C5 C6 . 1.3971(17) ?
O1W H1W1 . 0.7531 ?
O1W H2W1 . 0.7754 ?

loop_
_geom_hbond_atom_site_label_D
_geom_hbond_atom_site_label_H
_geom_hbond_atom_site_label_A
_geom_hbond_site_symmetry_A
_geom_hbond_distance_DH
_geom_hbond_distance_HA
_geom_hbond_distance_DA
_geom_hbond_angle_DHA
_geom_hbond_publ_flag
O1W H1W1 O3 4_576 0.7500 2.0900 2.8409(13) 172.00 yes
O1W H2W1 O2 4_566 0.7800 2.1200 2.8620(14) 162.00 yes

loop_
_geom_torsion_atom_site_label_1
_geom_torsion_atom_site_label_2
_geom_torsion_atom_site_label_3
_geom_torsion_atom_site_label_4
_geom_torsion_site_symmetry_1
_geom_torsion_site_symmetry_2
_geom_torsion_site_symmetry_3
_geom_torsion_site_symmetry_4
_geom_torsion
_geom_torsion_publ_flag
O1 S1 O2 Na1 . . . 4_575 135.33(8) ?
O3 S1 O2 Na1 . . . 4_575 4.87(10) ?
C6 S1 O2 Na1 . . . 4_575 -109.39(8) ?
O1 S1 O3 Na1 . . . . 49.56(13) ?
O2 S1 O3 Na1 . . . . 179.85(10) ?
C6 S1 O3 Na1 . . . . -64.89(12) ?
O1 Na1 O3 S1 1_565 . . . 130.29(11) ?
O2 Na1 O3 S1 4_576 . . . 52.59(14) ?
O1W Na1 O3 S1 2_556 . . . -140.43(10) ?
O1W Na1 O3 S1 . . . . -43.34(11) ?
C6 C1 C2 C3 . . . . -0.5(2) ?
C6 C1 C2 Cl1 . . . . 177.65(9) ?
C1 C2 C3 C4 . . . . -0.6(2) ?
Cl1 C2 C3 C4 . . . . -178.80(11) ?
C2 C3 C4 C5 . . . . 0.6(2) ?
C3 C4 C5 C6 . . . . 0.5(2) ?
C3 C4 C5 Cl2 . . . . -179.44(11) ?
C2 C1 C6 C5 . . . . 1.66(18) ?
C2 C1 C6 S1 . . . . -174.79(9) ?
C4 C5 C6 C1 . . . . -1.65(19) ?
Cl2 C5 C6 C1 . . . . 178.27(10) ?
C4 C5 C6 S1 . . . . 174.65(10) ?
Cl2 C5 C6 S1 . . . . -5.43(16) ?
O1 S1 C6 C1 . . . . -3.24(11) ?
O2 S1 C6 C1 . . . . -123.88(10) ?
O3 S1 C6 C1 . . . . 117.01(10) ?
O1 S1 C6 C5 . . . . -179.57(10) ?
O2 S1 C6 C5 . . . . 59.79(12) ?
O3 S1 C6 C5 . . . . -59.32(11) ?
O3 Na1 O1W Na1 . . . 2_546 -84.32(5) ?
O2 Na1 O1W Na1 4_576 . . 2_546 131.02(5) ?
O1W Na1 O1W Na1 2_556 . . 2_546 30.34(5) ?
